data_4112917
loop_
_publ_author_name
'Christin N. Carlson'
'Timothy P. Hanusa'
'William W. Brennessel'

_publ_section_title
;
 Metal Allyl Complexes with Bulky Ligands: Stabilization of Homoleptic
 Thorium Compounds, [(SiMe3)nC3H5-n]4Th (n= 1, 2)
;
_journal_name_full 'Journal of the American Chemical Society'
_journal_page_first 10550
_journal_page_last 10551
_journal_paper_doi 10.1021/ja047770l
_journal_volume 126
_journal_year 2004
_chemical_formula_moiety 'C24 H52 Si4 Th'
_chemical_formula_sum 'C24 H52 Si4 Th'
_chemical_formula_weight 685.06
_chemical_name_common 03277
_chemical_name_systematic
; 
 ? 
;
_space_group_IT_number 14
_symmetry_cell_setting monoclinic
_symmetry_space_group_name_Hall '-P 2ybc'
_symmetry_space_group_name_H-M 'P 1 21/c 1'
_atom_sites_solution_hydrogens geom
_atom_sites_solution_primary direct
_atom_sites_solution_secondary difmap
_audit_creation_method SHELXL-97
_cell_angle_alpha 90.00
_cell_angle_beta 106.960(2)
_cell_angle_gamma 90.00
_cell_formula_units_Z 4
_cell_length_a 11.0558(15)
_cell_length_b 28.104(4)
_cell_length_c 11.1187(15)
_cell_measurement_reflns_used 1017
_cell_measurement_temperature 173(2)
_cell_volume 3304.5(8)
_computing_cell_refinement 'SAINT, Bruker'
_computing_data_collection 'SMART, Bruker'
_computing_data_reduction 'SAINT, Bruker'
_computing_molecular_graphics 'SHELXTL, Bruker'
_computing_structure_refinement SHELXL-97
_computing_structure_solution SIR97
_diffrn_ambient_temperature 173(2)
_diffrn_measured_fraction_theta_full 0.996
_diffrn_measured_fraction_theta_max 0.996
_diffrn_measurement_device_type 'Bruker SMART Platform CCD'
_diffrn_measurement_method 'area detector, omega scans'
_diffrn_radiation_monochromator graphite
_diffrn_radiation_source 'normal-focus sealed tube'
_diffrn_radiation_type MoK\a
_diffrn_radiation_wavelength 0.71073
_diffrn_reflns_av_R_equivalents 0.0442
_diffrn_reflns_av_sigmaI/netI 0.0317
_diffrn_reflns_limit_h_max 14
_diffrn_reflns_limit_h_min -14
_diffrn_reflns_limit_k_max 36
_diffrn_reflns_limit_k_min -36
_diffrn_reflns_limit_l_max 14
_diffrn_reflns_limit_l_min -14
_diffrn_reflns_number 38576
_diffrn_reflns_theta_full 27.55
_diffrn_reflns_theta_max 27.55
_diffrn_reflns_theta_min 1.93
_exptl_absorpt_coefficient_mu 4.666
_exptl_absorpt_correction_T_max 1.000000
_exptl_absorpt_correction_T_min 0.690734
_exptl_absorpt_correction_type multi-scan
_exptl_absorpt_process_details 'SADABS, R. Blessing, 1995'
_exptl_crystal_colour 'clear yellow'
_exptl_crystal_density_diffrn 1.377
_exptl_crystal_description block
_exptl_crystal_F_000 1368
_exptl_crystal_size_max 0.36
_exptl_crystal_size_mid 0.29
_exptl_crystal_size_min 0.25
_refine_diff_density_max 0.770
_refine_diff_density_min -1.523
_refine_diff_density_rms 0.090
_refine_ls_extinction_method none
_refine_ls_goodness_of_fit_ref 1.053
_refine_ls_hydrogen_treatment mixed
_refine_ls_matrix_type full
_refine_ls_number_parameters 338
_refine_ls_number_reflns 7618
_refine_ls_number_restraints 0
_refine_ls_restrained_S_all 1.053
_refine_ls_R_factor_all 0.0339
_refine_ls_R_factor_gt 0.0257
_refine_ls_shift/su_max 0.002
_refine_ls_shift/su_mean 0.000
_refine_ls_structure_factor_coef Fsqd
_refine_ls_weighting_details 'calc w=1/[\s^2^(Fo^2^)+(0.0183P)^2^+3.9476P] where P=(Fo^2^+2Fc^2^)/3'
_refine_ls_weighting_scheme calc
_refine_ls_wR_factor_gt 0.0537
_refine_ls_wR_factor_ref 0.0562
_reflns_number_gt 6605
_reflns_number_total 7618
_reflns_threshold_expression >2sigma(I)
_cod_data_source_file ja047770lsi20040418_021947.cif
_cod_data_source_block 03277
_cod_original_cell_volume 3304.4(8)
_cod_database_code 4112917

loop_
_symmetry_equiv_pos_as_xyz
'x, y, z'
'-x, y+1/2, -z+1/2'
'-x, -y, -z'
'x, -y-1/2, z-1/2'

loop_
_atom_site_label
_atom_site_type_symbol
_atom_site_fract_x
_atom_site_fract_y
_atom_site_fract_z
_atom_site_U_iso_or_equiv
_atom_site_adp_type
_atom_site_occupancy
_atom_site_symmetry_multiplicity
_atom_site_calc_flag
_atom_site_refinement_flags
Th1 Th 0.794154(10) 0.115406(4) 0.813439(10) 0.02202(4) Uani 1 1 d .
Si1 Si 0.94878(10) 0.11388(4) 1.21073(9) 0.0365(2) Uani 1 1 d .
Si2 Si 0.54200(8) 0.18091(3) 0.50155(9) 0.02792(19) Uani 1 1 d .
Si3 Si 0.56446(9) -0.00629(3) 0.77742(9) 0.0314(2) Uani 1 1 d .
Si4 Si 1.12457(9) 0.16980(4) 0.74908(10) 0.0342(2) Uani 1 1 d .
C1 C 0.9597(4) 0.04375(12) 0.8825(3) 0.0343(8) Uani 1 1 d .
H1A H 0.881(4) 0.0247(13) 0.861(3) 0.037(10) Uiso 1 1 d .
H1B H 1.022(4) 0.0332(13) 0.844(3) 0.039(10) Uiso 1 1 d .
C2 C 0.9895(3) 0.06920(12) 0.9931(3) 0.0304(7) Uani 1 1 d .
H2A H 1.072(3) 0.0843(13) 1.022(3) 0.031(9) Uiso 1 1 d .
C3 C 0.9023(3) 0.08409(12) 1.0550(3) 0.0294(7) Uani 1 1 d .
H3A H 0.832(3) 0.0661(13) 1.042(3) 0.031(10) Uiso 1 1 d .
C4 C 1.0870(4) 0.15330(18) 1.2220(4) 0.0615(12) Uani 1 1 d .
H4A H 1.0652 0.1766 1.1534 0.092 Uiso 1 1 calc R
H4B H 1.1589 0.1341 1.2157 0.092 Uiso 1 1 calc R
H4C H 1.1099 0.1700 1.3029 0.092 Uiso 1 1 calc R
C5 C 0.9933(4) 0.06850(17) 1.3395(4) 0.0555(12) Uani 1 1 d .
H5A H 0.9197 0.0487 1.3368 0.083 Uiso 1 1 calc R
H5B H 1.0219 0.0847 1.4210 0.083 Uiso 1 1 calc R
H5C H 1.0616 0.0484 1.3281 0.083 Uiso 1 1 calc R
C6 C 0.8149(4) 0.14968(16) 1.2337(4) 0.0541(11) Uani 1 1 d .
H6A H 0.7952 0.1758 1.1726 0.081 Uiso 1 1 calc R
H6B H 0.8390 0.1628 1.3191 0.081 Uiso 1 1 calc R
H6C H 0.7404 0.1293 1.2215 0.081 Uiso 1 1 calc R
C7 C 0.8156(4) 0.07386(14) 0.5986(3) 0.0335(8) Uani 1 1 d .
H7A H 0.892(4) 0.0899(14) 0.614(3) 0.039(11) Uiso 1 1 d .
H7B H 0.820(4) 0.0395(16) 0.582(4) 0.054(12) Uiso 1 1 d .
C8 C 0.7036(3) 0.09821(12) 0.5551(3) 0.0278(7) Uani 1 1 d .
H8A H 0.623(4) 0.0768(14) 0.518(4) 0.048(11) Uiso 1 1 d .
C9 C 0.6877(3) 0.14663(11) 0.5773(3) 0.0259(6) Uani 1 1 d .
H9A H 0.764(3) 0.1670(13) 0.589(3) 0.037(10) Uiso 1 1 d .
C10 C 0.5714(4) 0.24336(14) 0.5574(4) 0.0537(11) Uani 1 1 d .
H10A H 0.6504 0.2547 0.5442 0.081 Uiso 1 1 calc R
H10B H 0.5781 0.2448 0.6472 0.081 Uiso 1 1 calc R
H10C H 0.5012 0.2635 0.5102 0.081 Uiso 1 1 calc R
C11 C 0.4004(3) 0.15659(16) 0.5403(4) 0.0444(9) Uani 1 1 d .
H11A H 0.4097 0.1617 0.6297 0.067 Uiso 1 1 calc R
H11B H 0.3931 0.1224 0.5219 0.067 Uiso 1 1 calc R
H11C H 0.3242 0.1729 0.4896 0.067 Uiso 1 1 calc R
C12 C 0.5047(4) 0.17857(16) 0.3263(3) 0.0478(10) Uani 1 1 d .
H12A H 0.5743 0.1929 0.3008 0.072 Uiso 1 1 calc R
H12B H 0.4265 0.1962 0.2879 0.072 Uiso 1 1 calc R
H12C H 0.4939 0.1454 0.2983 0.072 Uiso 1 1 calc R
C13 C 0.5930(3) 0.13519(14) 0.8995(4) 0.0363(8) Uani 1 1 d .
H13A H 0.568(3) 0.1529(13) 0.824(3) 0.031(9) Uiso 1 1 d .
H13B H 0.599(3) 0.1499(12) 0.975(3) 0.029(9) Uiso 1 1 d .
C14 C 0.5875(3) 0.08610(13) 0.8929(3) 0.0315(7) Uani 1 1 d .
H14A H 0.602(3) 0.0682(13) 0.971(3) 0.033(10) Uiso 1 1 d .
C15 C 0.5887(3) 0.05870(12) 0.7875(3) 0.0270(7) Uani 1 1 d .
H15A H 0.559(4) 0.0761(14) 0.709(4) 0.048(11) Uiso 1 1 d .
C16 C 0.3914(4) -0.02052(15) 0.7299(4) 0.0457(10) Uani 1 1 d .
H16A H 0.3529 -0.0065 0.7907 0.069 Uiso 1 1 calc R
H16B H 0.3799 -0.0551 0.7279 0.069 Uiso 1 1 calc R
H16C H 0.3509 -0.0073 0.6462 0.069 Uiso 1 1 calc R
C17 C 0.6426(4) -0.03433(14) 0.9328(4) 0.0450(9) Uani 1 1 d .
H17A H 0.7326 -0.0260 0.9593 0.067 Uiso 1 1 calc R
H17B H 0.6334 -0.0690 0.9254 0.067 Uiso 1 1 calc R
H17C H 0.6028 -0.0227 0.9953 0.067 Uiso 1 1 calc R
C18 C 0.6341(4) -0.03265(14) 0.6578(4) 0.0461(10) Uani 1 1 d .
H18A H 0.7260 -0.0282 0.6851 0.069 Uiso 1 1 calc R
H18B H 0.5981 -0.0168 0.5767 0.069 Uiso 1 1 calc R
H18C H 0.6146 -0.0667 0.6491 0.069 Uiso 1 1 calc R
C19 C 0.8209(4) 0.20807(13) 0.8825(4) 0.0362(8) Uani 1 1 d .
H19A H 0.839(3) 0.1987(13) 0.963(4) 0.035(10) Uiso 1 1 d .
H19B H 0.755(4) 0.2315(14) 0.865(4) 0.043(11) Uiso 1 1 d .
C20 C 0.9068(3) 0.20491(12) 0.8142(3) 0.0320(7) Uani 1 1 d .
H20A H 0.889(3) 0.2219(11) 0.736(3) 0.023(8) Uiso 1 1 d .
C21 C 1.0014(3) 0.17028(12) 0.8318(3) 0.0286(7) Uani 1 1 d .
H21A H 1.030(3) 0.1585(13) 0.918(4) 0.039(10) Uiso 1 1 d .
C22 C 1.2575(4) 0.20977(18) 0.8338(5) 0.0672(14) Uani 1 1 d .
H22A H 1.2253 0.2421 0.8364 0.101 Uiso 1 1 calc R
H22B H 1.3223 0.2100 0.7895 0.101 Uiso 1 1 calc R
H22C H 1.2946 0.1981 0.9197 0.101 Uiso 1 1 calc R
C23 C 1.0553(4) 0.19182(16) 0.5850(4) 0.0513(11) Uani 1 1 d .
H23A H 0.9842 0.1714 0.5411 0.077 Uiso 1 1 calc R
H23B H 1.1199 0.1910 0.5406 0.077 Uiso 1 1 calc R
H23C H 1.0254 0.2245 0.5871 0.077 Uiso 1 1 calc R
C24 C 1.1902(4) 0.10873(14) 0.7474(4) 0.0484(10) Uani 1 1 d .
H24A H 1.1261 0.0883 0.6917 0.073 Uiso 1 1 calc R
H24B H 1.2142 0.0956 0.8328 0.073 Uiso 1 1 calc R
H24C H 1.2648 0.1102 0.7169 0.073 Uiso 1 1 calc R

loop_
_atom_site_aniso_label
_atom_site_aniso_U_11
_atom_site_aniso_U_22
_atom_site_aniso_U_33
_atom_site_aniso_U_23
_atom_site_aniso_U_13
_atom_site_aniso_U_12
Th1 0.02224(6) 0.02042(6) 0.02235(6) -0.00024(5) 0.00486(4) 0.00031(5)
Si1 0.0367(5) 0.0425(6) 0.0271(5) 0.0007(4) 0.0041(4) 0.0071(5)
Si2 0.0270(4) 0.0292(5) 0.0267(4) 0.0029(4) 0.0064(4) 0.0021(4)
Si3 0.0317(5) 0.0284(5) 0.0347(5) -0.0029(4) 0.0108(4) -0.0059(4)
Si4 0.0259(5) 0.0349(5) 0.0411(6) 0.0036(4) 0.0085(4) -0.0042(4)
C1 0.039(2) 0.0270(17) 0.037(2) 0.0070(15) 0.0113(16) 0.0116(15)
C2 0.0287(17) 0.0296(17) 0.0306(18) 0.0100(14) 0.0049(14) 0.0086(14)
C3 0.0278(17) 0.0302(17) 0.0283(17) 0.0033(14) 0.0052(14) 0.0004(14)
C4 0.058(3) 0.073(3) 0.046(3) -0.009(2) 0.004(2) -0.019(2)
C5 0.063(3) 0.069(3) 0.033(2) 0.012(2) 0.013(2) 0.023(2)
C6 0.059(3) 0.062(3) 0.037(2) -0.005(2) 0.0070(19) 0.022(2)
C7 0.038(2) 0.0319(19) 0.0312(18) -0.0066(15) 0.0113(15) 0.0056(16)
C8 0.0328(17) 0.0300(16) 0.0215(15) -0.0002(13) 0.0095(13) -0.0041(14)
C9 0.0237(15) 0.0291(17) 0.0246(16) 0.0013(13) 0.0067(12) -0.0009(13)
C10 0.053(3) 0.032(2) 0.066(3) -0.0033(19) 0.002(2) 0.0066(18)
C11 0.0313(19) 0.060(3) 0.042(2) 0.0076(19) 0.0113(16) 0.0002(18)
C12 0.043(2) 0.068(3) 0.032(2) 0.0103(19) 0.0105(17) 0.014(2)
C13 0.0325(19) 0.040(2) 0.037(2) -0.0097(18) 0.0112(16) -0.0008(16)
C14 0.0240(16) 0.0387(19) 0.0325(18) -0.0020(15) 0.0095(14) -0.0041(14)
C15 0.0275(16) 0.0273(16) 0.0262(16) -0.0001(13) 0.0078(13) -0.0039(13)
C16 0.038(2) 0.052(2) 0.047(2) -0.0134(19) 0.0119(18) -0.0138(18)
C17 0.043(2) 0.041(2) 0.050(2) 0.0096(18) 0.0125(19) -0.0007(17)
C18 0.050(2) 0.038(2) 0.055(3) -0.0122(18) 0.023(2) -0.0075(18)
C19 0.044(2) 0.0237(17) 0.041(2) -0.0067(16) 0.0111(18) 0.0017(15)
C20 0.0366(19) 0.0217(16) 0.0351(19) -0.0027(14) 0.0062(15) -0.0079(14)
C21 0.0281(17) 0.0260(16) 0.0293(17) 0.0012(13) 0.0049(14) -0.0031(13)
C22 0.037(2) 0.071(3) 0.092(4) -0.019(3) 0.016(2) -0.024(2)
C23 0.049(2) 0.063(3) 0.047(2) 0.013(2) 0.022(2) 0.005(2)
C24 0.040(2) 0.048(2) 0.062(3) 0.011(2) 0.024(2) 0.0052(18)

loop_
_atom_type_symbol
_atom_type_description
_atom_type_scat_dispersion_real
_atom_type_scat_dispersion_imag
_atom_type_scat_source
C C 0.0033 0.0016 'International Tables Vol C Tables 4.2.6.8 and 6.1.1.4'
H H 0.0000 0.0000 'International Tables Vol C Tables 4.2.6.8 and 6.1.1.4'
Si Si 0.0817 0.0704 'International Tables Vol C Tables 4.2.6.8 and 6.1.1.4'
Th Th -7.2400 8.8979 'International Tables Vol C Tables 4.2.6.8 and 6.1.1.4'

loop_
_geom_angle_atom_site_label_1
_geom_angle_atom_site_label_2
_geom_angle_atom_site_label_3
_geom_angle
C1 Th1 C9 126.35(11)
C1 Th1 C19 129.26(12)
C9 Th1 C19 86.76(11)
C1 Th1 C21 85.10(11)
C9 Th1 C21 90.44(10)
C19 Th1 C21 54.05(11)
C1 Th1 C15 93.99(11)
C9 Th1 C15 88.48(10)
C19 Th1 C15 127.79(11)
C21 Th1 C15 177.79(10)
C1 Th1 C13 127.78(12)
C9 Th1 C13 96.11(11)
C19 Th1 C13 74.75(12)
C21 Th1 C13 127.90(11)
C15 Th1 C13 54.17(11)
C1 Th1 C7 72.72(11)
C9 Th1 C7 53.92(10)
C19 Th1 C7 128.99(12)
C21 Th1 C7 91.27(11)
C15 Th1 C7 86.54(11)
C13 Th1 C7 133.08(12)
C1 Th1 C3 54.02(11)
C9 Th1 C3 179.61(10)
C19 Th1 C3 92.90(12)
C21 Th1 C3 89.49(10)
C15 Th1 C3 91.60(10)
C13 Th1 C3 83.63(12)
C7 Th1 C3 126.46(10)
C1 Th1 C8 100.06(11)
C9 Th1 C8 29.57(10)
C19 Th1 C8 115.76(11)
C21 Th1 C8 102.52(10)
C15 Th1 C8 75.64(10)
C13 Th1 C8 108.18(11)
C7 Th1 C8 28.76(10)
C3 Th1 C8 150.80(10)
C1 Th1 C2 29.02(11)
C9 Th1 C2 151.03(10)
C19 Th1 C2 104.26(12)
C21 Th1 C2 75.61(10)
C15 Th1 C2 104.51(10)
C13 Th1 C2 112.55(12)
C7 Th1 C2 100.39(10)
C3 Th1 C2 29.27(10)
C8 Th1 C2 128.64(10)
C1 Th1 C14 103.90(11)
C9 Th1 C14 103.80(10)
C19 Th1 C14 103.01(11)
C21 Th1 C14 152.76(10)
C15 Th1 C14 29.45(10)
C13 Th1 C14 28.92(11)
C7 Th1 C14 115.91(11)
C3 Th1 C14 76.11(10)
C8 Th1 C14 101.11(10)
C2 Th1 C14 99.72(10)
C1 Th1 C20 114.04(11)
C9 Th1 C20 77.17(10)
C19 Th1 C20 28.94(11)
C21 Th1 C20 29.29(10)
C15 Th1 C20 151.86(10)
C13 Th1 C20 102.91(11)
C7 Th1 C20 103.53(11)
C3 Th1 C20 102.60(10)
C8 Th1 C20 100.58(10)
C2 Th1 C20 99.46(11)
C14 Th1 C20 131.65(10)
C3 Si1 C4 109.23(19)
C3 Si1 C6 110.86(17)
C4 Si1 C6 109.8(2)
C3 Si1 C5 110.22(19)
C4 Si1 C5 109.0(2)
C6 Si1 C5 107.7(2)
C9 Si2 C10 107.13(17)
C9 Si2 C11 112.33(16)
C10 Si2 C11 110.2(2)
C9 Si2 C12 110.68(16)
C10 Si2 C12 110.2(2)
C11 Si2 C12 106.39(19)
C15 Si3 C17 110.00(17)
C15 Si3 C18 110.62(16)
C17 Si3 C18 108.37(19)
C15 Si3 C16 110.30(17)
C17 Si3 C16 109.26(19)
C18 Si3 C16 108.23(18)
C21 Si4 C24 110.85(17)
C21 Si4 C23 109.36(17)
C24 Si4 C23 110.2(2)
C21 Si4 C22 109.2(2)
C24 Si4 C22 107.8(2)
C23 Si4 C22 109.3(2)
C2 C1 Th1 80.3(2)
C2 C1 H1A 118(2)
Th1 C1 H1A 82(2)
C2 C1 H1B 123(2)
Th1 C1 H1B 129(2)
H1A C1 H1B 115(3)
C1 C2 C3 125.0(3)
C1 C2 Th1 70.71(19)
C3 C2 Th1 73.35(18)
C1 C2 H2A 119(2)
C3 C2 H2A 115(2)
Th1 C2 H2A 119(2)
C2 C3 Si1 123.3(3)
C2 C3 Th1 77.38(19)
Si1 C3 Th1 133.70(16)
C2 C3 H3A 116(2)
Si1 C3 H3A 113(2)
Th1 C3 H3A 85(2)
Si1 C4 H4A 109.5
Si1 C4 H4B 109.5
H4A C4 H4B 109.5
Si1 C4 H4C 109.5
H4A C4 H4C 109.5
H4B C4 H4C 109.5
Si1 C5 H5A 109.5
Si1 C5 H5B 109.5
H5A C5 H5B 109.5
Si1 C5 H5C 109.5
H5A C5 H5C 109.5
H5B C5 H5C 109.5
Si1 C6 H6A 109.5
Si1 C6 H6B 109.5
H6A C6 H6B 109.5
Si1 C6 H6C 109.5
H6A C6 H6C 109.5
H6B C6 H6C 109.5
C8 C7 Th1 78.2(2)
C8 C7 H7A 120(2)
Th1 C7 H7A 87(2)
C8 C7 H7B 121(2)
Th1 C7 H7B 127(2)
H7A C7 H7B 115(3)
C7 C8 C9 124.6(3)
C7 C8 Th1 73.0(2)
C9 C8 Th1 71.15(17)
C7 C8 H8A 115(2)
C9 C8 H8A 119(2)
Th1 C8 H8A 121(2)
C8 C9 Si2 124.1(2)
C8 C9 Th1 79.28(18)
Si2 C9 Th1 133.42(15)
C8 C9 H9A 116(2)
Si2 C9 H9A 111(2)
Th1 C9 H9A 87(2)
Si2 C10 H10A 109.5
Si2 C10 H10B 109.5
H10A C10 H10B 109.5
Si2 C10 H10C 109.5
H10A C10 H10C 109.5
H10B C10 H10C 109.5
Si2 C11 H11A 109.5
Si2 C11 H11B 109.5
H11A C11 H11B 109.5
Si2 C11 H11C 109.5
H11A C11 H11C 109.5
H11B C11 H11C 109.5
Si2 C12 H12A 109.5
Si2 C12 H12B 109.5
H12A C12 H12B 109.5
Si2 C12 H12C 109.5
H12A C12 H12C 109.5
H12B C12 H12C 109.5
C14 C13 Th1 78.8(2)
C14 C13 H13A 119(2)
Th1 C13 H13A 82(2)
C14 C13 H13B 119(2)
Th1 C13 H13B 124(2)
H13A C13 H13B 120(3)
C13 C14 C15 125.4(3)
C13 C14 Th1 72.3(2)
C15 C14 Th1 72.00(18)
C13 C14 H14A 118(2)
C15 C14 H14A 115(2)
Th1 C14 H14A 120(2)
C14 C15 Si3 123.8(3)
C14 C15 Th1 78.55(19)
Si3 C15 Th1 133.53(16)
C14 C15 H15A 113(2)
Si3 C15 H15A 116(2)
Th1 C15 H15A 82(2)
Si3 C16 H16A 109.5
Si3 C16 H16B 109.5
H16A C16 H16B 109.5
Si3 C16 H16C 109.5
H16A C16 H16C 109.5
H16B C16 H16C 109.5
Si3 C17 H17A 109.5
Si3 C17 H17B 109.5
H17A C17 H17B 109.5
Si3 C17 H17C 109.5
H17A C17 H17C 109.5
H17B C17 H17C 109.5
Si3 C18 H18A 109.5
Si3 C18 H18B 109.5
H18A C18 H18B 109.5
Si3 C18 H18C 109.5
H18A C18 H18C 109.5
H18B C18 H18C 109.5
C20 C19 Th1 79.5(2)
C20 C19 H19A 123(2)
Th1 C19 H19A 89(2)
C20 C19 H19B 123(2)
Th1 C19 H19B 126(2)
H19A C19 H19B 109(3)
C19 C20 C21 124.9(3)
C19 C20 Th1 71.5(2)
C21 C20 Th1 71.92(18)
C19 C20 H20A 118.0(19)
C21 C20 H20A 115.0(19)
Th1 C20 H20A 117.7(19)
C20 C21 Si4 124.2(3)
C20 C21 Th1 78.79(19)
Si4 C21 Th1 133.13(16)
C20 C21 H21A 113(2)
Si4 C21 H21A 114(2)
Th1 C21 H21A 85(2)
Si4 C22 H22A 109.5
Si4 C22 H22B 109.5
H22A C22 H22B 109.5
Si4 C22 H22C 109.5
H22A C22 H22C 109.5
H22B C22 H22C 109.5
Si4 C23 H23A 109.5
Si4 C23 H23B 109.5
H23A C23 H23B 109.5
Si4 C23 H23C 109.5
H23A C23 H23C 109.5
H23B C23 H23C 109.5
Si4 C24 H24A 109.5
Si4 C24 H24B 109.5
H24A C24 H24B 109.5
Si4 C24 H24C 109.5
H24A C24 H24C 109.5
H24B C24 H24C 109.5

loop_
_geom_bond_atom_site_label_1
_geom_bond_atom_site_label_2
_geom_bond_distance
Th1 C1 2.679(3)
Th1 C9 2.692(3)
Th1 C19 2.707(3)
Th1 C21 2.719(3)
Th1 C15 2.720(3)
Th1 C13 2.723(4)
Th1 C7 2.731(3)
Th1 C3 2.746(3)
Th1 C8 2.795(3)
Th1 C2 2.797(3)
Th1 C14 2.803(3)
Th1 C20 2.806(3)
Si1 C3 1.856(4)
Si1 C4 1.862(5)
Si1 C6 1.867(4)
Si1 C5 1.873(4)
Si2 C9 1.855(3)
Si2 C10 1.859(4)
Si2 C11 1.870(4)
Si2 C12 1.872(4)
Si3 C15 1.845(3)
Si3 C17 1.866(4)
Si3 C18 1.873(4)
Si3 C16 1.874(4)
Si4 C21 1.853(4)
Si4 C24 1.866(4)
Si4 C23 1.866(4)
Si4 C22 1.871(4)
C1 C2 1.377(5)
C1 H1A 0.99(4)
C1 H1B 0.96(4)
C2 C3 1.401(5)
C2 H2A 0.97(4)
C3 H3A 0.90(4)
C4 H4A 0.9800
C4 H4B 0.9800
C4 H4C 0.9800
C5 H5A 0.9800
C5 H5B 0.9800
C5 H5C 0.9800
C6 H6A 0.9800
C6 H6B 0.9800
C6 H6C 0.9800
C7 C8 1.373(5)
C7 H7A 0.93(4)
C7 H7B 0.99(4)
C8 C9 1.403(5)
C8 H8A 1.05(4)
C9 H9A 1.00(4)
C10 H10A 0.9800
C10 H10B 0.9800
C10 H10C 0.9800
C11 H11A 0.9800
C11 H11B 0.9800
C11 H11C 0.9800
C12 H12A 0.9800
C12 H12B 0.9800
C12 H12C 0.9800
C13 C14 1.382(5)
C13 H13A 0.95(4)
C13 H13B 0.92(4)
C14 C15 1.406(5)
C14 H14A 0.97(4)
C15 H15A 0.97(4)
C16 H16A 0.9800
C16 H16B 0.9800
C16 H16C 0.9800
C17 H17A 0.9800
C17 H17B 0.9800
C17 H17C 0.9800
C18 H18A 0.9800
C18 H18B 0.9800
C18 H18C 0.9800
C19 C20 1.381(5)
C19 H19A 0.89(4)
C19 H19B 0.96(4)
C20 C21 1.399(5)
C20 H20A 0.96(3)
C21 H21A 0.97(4)
C22 H22A 0.9800
C22 H22B 0.9800
C22 H22C 0.9800
C23 H23A 0.9800
C23 H23B 0.9800
C23 H23C 0.9800
C24 H24A 0.9800
C24 H24B 0.9800
C24 H24C 0.9800

loop_
_geom_torsion_atom_site_label_1
_geom_torsion_atom_site_label_2
_geom_torsion_atom_site_label_3
_geom_torsion_atom_site_label_4
_geom_torsion
C9 Th1 C1 C2 155.9(2)
C19 Th1 C1 C2 35.2(3)
C21 Th1 C1 C2 68.9(2)
C15 Th1 C1 C2 -113.1(2)
C13 Th1 C1 C2 -66.6(3)
C7 Th1 C1 C2 161.8(3)
C3 Th1 C1 C2 -24.0(2)
C8 Th1 C1 C2 170.8(2)
C14 Th1 C1 C2 -85.0(2)
C20 Th1 C1 C2 64.3(2)
Th1 C1 C2 C3 52.0(3)
C9 Th1 C2 C1 -42.8(3)
C19 Th1 C2 C1 -152.6(2)
C21 Th1 C2 C1 -106.3(2)
C15 Th1 C2 C1 71.4(2)
C13 Th1 C2 C1 128.2(2)
C7 Th1 C2 C1 -17.7(2)
C3 Th1 C2 C1 137.7(3)
C8 Th1 C2 C1 -11.6(3)
C14 Th1 C2 C1 101.2(2)
C20 Th1 C2 C1 -123.4(2)
C1 Th1 C2 C3 -137.7(3)
C9 Th1 C2 C3 179.5(2)
C19 Th1 C2 C3 69.7(2)
C21 Th1 C2 C3 116.0(2)
C15 Th1 C2 C3 -66.2(2)
C13 Th1 C2 C3 -9.4(2)
C7 Th1 C2 C3 -155.3(2)
C8 Th1 C2 C3 -149.28(19)
C14 Th1 C2 C3 -36.5(2)
C20 Th1 C2 C3 98.9(2)
C1 C2 C3 Si1 174.6(3)
Th1 C2 C3 Si1 -134.4(3)
C1 C2 C3 Th1 -50.9(3)
C4 Si1 C3 C2 35.9(4)
C6 Si1 C3 C2 156.9(3)
C5 Si1 C3 C2 -83.9(3)
C4 Si1 C3 Th1 -69.6(3)
C6 Si1 C3 Th1 51.4(3)
C5 Si1 C3 Th1 170.6(2)
C1 Th1 C3 C2 23.8(2)
C9 Th1 C3 C2 -141(17)
C19 Th1 C3 C2 -114.5(2)
C21 Th1 C3 C2 -60.5(2)
C15 Th1 C3 C2 117.6(2)
C13 Th1 C3 C2 171.3(2)
C7 Th1 C3 C2 30.7(3)
C8 Th1 C3 C2 54.9(3)
C14 Th1 C3 C2 142.9(2)
C20 Th1 C3 C2 -86.9(2)
C1 Th1 C3 Si1 148.2(3)
C9 Th1 C3 Si1 -17(17)
C19 Th1 C3 Si1 10.0(2)
C21 Th1 C3 Si1 63.9(2)
C15 Th1 C3 Si1 -118.0(2)
C13 Th1 C3 Si1 -64.3(2)
C7 Th1 C3 Si1 155.1(2)
C8 Th1 C3 Si1 179.32(17)
C2 Th1 C3 Si1 124.4(3)
C14 Th1 C3 Si1 -92.7(2)
C20 Th1 C3 Si1 37.5(2)
C1 Th1 C7 C8 161.3(2)
C9 Th1 C7 C8 -24.61(19)
C19 Th1 C7 C8 -71.8(3)
C21 Th1 C7 C8 -114.2(2)
C15 Th1 C7 C8 66.0(2)
C13 Th1 C7 C8 35.3(3)
C3 Th1 C7 C8 155.5(2)
C2 Th1 C7 C8 170.2(2)
C14 Th1 C7 C8 63.9(2)
C20 Th1 C7 C8 -87.4(2)
Th1 C7 C8 C9 51.6(3)
C1 Th1 C8 C7 -18.1(2)
C9 Th1 C8 C7 137.0(3)
C19 Th1 C8 C7 124.9(2)
C21 Th1 C8 C7 69.0(2)
C15 Th1 C8 C7 -109.7(2)
C13 Th1 C8 C7 -153.6(2)
C3 Th1 C8 C7 -43.2(3)
C2 Th1 C8 C7 -12.4(3)
C14 Th1 C8 C7 -124.6(2)
C20 Th1 C8 C7 98.9(2)
C1 Th1 C8 C9 -155.11(19)
C19 Th1 C8 C9 -12.0(2)
C21 Th1 C8 C9 -67.9(2)
C15 Th1 C8 C9 113.3(2)
C13 Th1 C8 C9 69.4(2)
C7 Th1 C8 C9 -137.0(3)
C3 Th1 C8 C9 179.79(19)
C2 Th1 C8 C9 -149.42(18)
C14 Th1 C8 C9 98.42(19)
C20 Th1 C8 C9 -38.1(2)
C7 C8 C9 Si2 171.8(3)
Th1 C8 C9 Si2 -135.8(2)
C7 C8 C9 Th1 -52.4(3)
C10 Si2 C9 C8 -177.8(3)
C11 Si2 C9 C8 61.1(3)
C12 Si2 C9 C8 -57.6(3)
C10 Si2 C9 Th1 72.9(3)
C11 Si2 C9 Th1 -48.2(3)
C12 Si2 C9 Th1 -167.0(2)
C1 Th1 C9 C8 31.0(2)
C19 Th1 C9 C8 169.2(2)
C21 Th1 C9 C8 115.20(19)
C15 Th1 C9 C8 -62.87(19)
C13 Th1 C9 C8 -116.6(2)
C7 Th1 C9 C8 23.96(19)
C3 Th1 C9 C8 -164(22)
C2 Th1 C9 C8 55.1(3)
C14 Th1 C9 C8 -88.2(2)
C20 Th1 C9 C8 141.5(2)
C1 Th1 C9 Si2 158.3(2)
C19 Th1 C9 Si2 -63.5(2)
C21 Th1 C9 Si2 -117.5(2)
C15 Th1 C9 Si2 64.5(2)
C13 Th1 C9 Si2 10.7(2)
C7 Th1 C9 Si2 151.3(3)
C3 Th1 C9 Si2 -37(16)
C8 Th1 C9 Si2 127.3(3)
C2 Th1 C9 Si2 -177.53(18)
C14 Th1 C9 Si2 39.1(2)
C20 Th1 C9 Si2 -91.1(2)
C1 Th1 C13 C14 -39.3(3)
C9 Th1 C13 C14 107.6(2)
C19 Th1 C13 C14 -167.5(3)
C21 Th1 C13 C14 -157.1(2)
C15 Th1 C13 C14 23.9(2)
C7 Th1 C13 C14 62.9(3)
C3 Th1 C13 C14 -72.7(2)
C8 Th1 C13 C14 79.9(2)
C2 Th1 C13 C14 -68.1(2)
C20 Th1 C13 C14 -174.2(2)
Th1 C13 C14 C15 -51.3(3)
C1 Th1 C14 C13 149.0(2)
C9 Th1 C14 C13 -77.4(2)
C19 Th1 C14 C13 12.4(3)
C21 Th1 C14 C13 42.2(4)
C15 Th1 C14 C13 -138.0(3)
C7 Th1 C14 C13 -133.7(2)
C3 Th1 C14 C13 102.2(2)
C8 Th1 C14 C13 -107.6(2)
C2 Th1 C14 C13 119.6(2)
C20 Th1 C14 C13 7.6(3)
C1 Th1 C14 C15 -73.0(2)
C9 Th1 C14 C15 60.6(2)
C19 Th1 C14 C15 150.4(2)
C21 Th1 C14 C15 -179.7(2)
C13 Th1 C14 C15 138.0(3)
C7 Th1 C14 C15 4.3(2)
C3 Th1 C14 C15 -119.8(2)
C8 Th1 C14 C15 30.4(2)
C2 Th1 C14 C15 -102.3(2)
C20 Th1 C14 C15 145.6(2)
C13 C14 C15 Si3 -173.3(3)
Th1 C14 C15 Si3 135.2(3)
C13 C14 C15 Th1 51.4(3)
C17 Si3 C15 C14 -37.8(3)
C18 Si3 C15 C14 -157.5(3)
C16 Si3 C15 C14 82.8(3)
C17 Si3 C15 Th1 70.0(3)
C18 Si3 C15 Th1 -49.7(3)
C16 Si3 C15 Th1 -169.4(2)
C1 Th1 C15 C14 111.5(2)
C9 Th1 C15 C14 -122.2(2)
C19 Th1 C15 C14 -37.5(3)
C21 Th1 C15 C14 177(6)
C13 Th1 C15 C14 -23.5(2)
C7 Th1 C15 C14 -176.1(2)
C3 Th1 C15 C14 57.5(2)
C8 Th1 C15 C14 -149.1(2)
C2 Th1 C15 C14 84.0(2)
C20 Th1 C15 C14 -63.5(3)
C1 Th1 C15 Si3 -14.7(2)
C9 Th1 C15 Si3 111.6(2)
C19 Th1 C15 Si3 -163.6(2)
C21 Th1 C15 Si3 51(3)
C13 Th1 C15 Si3 -149.7(3)
C7 Th1 C15 Si3 57.7(2)
C3 Th1 C15 Si3 -68.7(2)
C8 Th1 C15 Si3 84.7(2)
C2 Th1 C15 Si3 -42.1(2)
C14 Th1 C15 Si3 -126.2(3)
C20 Th1 C15 Si3 170.28(18)
C1 Th1 C19 C20 67.0(3)
C9 Th1 C19 C20 -69.1(2)
C21 Th1 C19 C20 23.8(2)
C15 Th1 C19 C20 -154.6(2)
C13 Th1 C19 C20 -166.3(3)
C7 Th1 C19 C20 -32.7(3)
C3 Th1 C19 C20 111.1(2)
C8 Th1 C19 C20 -63.2(2)
C2 Th1 C19 C20 83.7(2)
C14 Th1 C19 C20 -172.5(2)
Th1 C19 C20 C21 -50.8(3)
C1 Th1 C20 C19 -128.7(2)
C9 Th1 C20 C19 107.0(2)
C21 Th1 C20 C19 -138.1(3)
C15 Th1 C20 C19 45.9(3)
C13 Th1 C20 C19 13.5(3)
C7 Th1 C20 C19 154.4(2)
C3 Th1 C20 C19 -72.7(2)
C8 Th1 C20 C19 125.2(2)
C2 Th1 C20 C19 -102.4(2)
C14 Th1 C20 C19 9.8(3)
C1 Th1 C20 C21 9.4(2)
C9 Th1 C20 C21 -115.0(2)
C19 Th1 C20 C21 138.1(3)
C15 Th1 C20 C21 -176.1(2)
C13 Th1 C20 C21 151.6(2)
C7 Th1 C20 C21 -67.5(2)
C3 Th1 C20 C21 65.4(2)
C8 Th1 C20 C21 -96.8(2)
C2 Th1 C20 C21 35.7(2)
C14 Th1 C20 C21 147.9(2)
C19 C20 C21 Si4 -174.3(3)
Th1 C20 C21 Si4 135.1(3)
C19 C20 C21 Th1 50.6(3)
C24 Si4 C21 C20 -157.7(3)
C23 Si4 C21 C20 -36.0(4)
C22 Si4 C21 C20 83.6(3)
C24 Si4 C21 Th1 -49.4(3)
C23 Si4 C21 Th1 72.3(3)
C22 Si4 C21 Th1 -168.0(2)
C1 Th1 C21 C20 -171.4(2)
C9 Th1 C21 C20 62.1(2)
C19 Th1 C21 C20 -23.5(2)
C15 Th1 C21 C20 123(3)
C13 Th1 C21 C20 -36.0(3)
C7 Th1 C21 C20 116.0(2)
C3 Th1 C21 C20 -117.5(2)
C8 Th1 C21 C20 89.3(2)
C2 Th1 C21 C20 -143.6(2)
C14 Th1 C21 C20 -60.3(3)
C1 Th1 C21 Si4 61.7(2)
C9 Th1 C21 Si4 -64.7(2)
C19 Th1 C21 Si4 -150.4(3)
C15 Th1 C21 Si4 -4(3)
C13 Th1 C21 Si4 -162.8(2)
C7 Th1 C21 Si4 -10.8(2)
C3 Th1 C21 Si4 115.7(2)
C8 Th1 C21 Si4 -37.5(2)
C2 Th1 C21 Si4 89.6(2)
C14 Th1 C21 Si4 172.85(18)
C20 Th1 C21 Si4 -126.9(3)
